data_7713928
loop_
_publ_author_name
'Hill, Anthony'
'Burt, Liam K.'

_publ_section_title
;
 Isonitrile \m2-Carbido Complexes
;
_journal_name_full 'Dalton Transactions'
_journal_paper_doi 10.1039/D3DT02649C
_journal_year 2023
_chemical_formula_moiety 'C28 H40 B Br N8 O2 Pt W, C H Cl3, C3 H7'
_chemical_formula_sum 'C32 H48 B Br Cl3 N8 O2 Pt W'
_chemical_formula_weight 1152.79
_space_group_crystal_system monoclinic
_space_group_IT_number 14
_space_group_name_Hall '-P 2yn'
_space_group_name_H-M_alt 'P 1 21/n 1'
_atom_sites_solution_hydrogens geom
_atom_sites_solution_primary dual
_audit_creation_date 2022-12-09
_audit_creation_method
;
Olex2 1.5
(compiled 2022.04.07 svn.rca3783a0 for OlexSys, GUI svn.r6498)
;
_audit_update_record
;
2023-03-27 deposited with the CCDC.	2023-09-12 downloaded from the CCDC.
;
_cell_angle_alpha 90
_cell_angle_beta 100.020(2)
_cell_angle_gamma 90
_cell_formula_units_Z 4
_cell_length_a 10.2377(2)
_cell_length_b 32.8680(6)
_cell_length_c 14.4482(3)
_cell_measurement_reflns_used 54739
_cell_measurement_temperature 150.00(10)
_cell_measurement_theta_max 29.3740
_cell_measurement_theta_min 2.4160
_cell_volume 4787.56(16)
_computing_cell_refinement 'CrysAlisPro 1.171.40.79a (Rigaku OD, 2020)'
_computing_data_collection 'CrysAlisPro 1.171.40.79a (Rigaku OD, 2020)'
_computing_data_reduction 'CrysAlisPro 1.171.40.79a (Rigaku OD, 2020)'
_computing_molecular_graphics 'Olex2 1.5 (Dolomanov et al., 2009)'
_computing_publication_material 'Olex2 1.5 (Dolomanov et al., 2009)'
_computing_structure_refinement 'SHELXL 2018/3 (Sheldrick, 2015)'
_computing_structure_solution 'SHELXT 2018/2 (Sheldrick, 2018)'
_diffrn_ambient_environment N~2~
_diffrn_ambient_temperature 150.00(10)
_diffrn_detector 'CCD plate'
_diffrn_detector_area_resol_mean 5.1872
_diffrn_detector_type Atlas
_diffrn_measured_fraction_theta_full 0.999
_diffrn_measured_fraction_theta_max 0.904
_diffrn_measurement_details
;
List of Runs (angles in degrees, time in seconds):

  # Type    Start    End  Width  t~exp~   \w     \q     \k     \f   Frames
#--------------------------------------------------------------------------
  1  \w    -15.00  30.00   0.30    8.00    --  -10.52 -99.00  60.00  150
  2  \w    -17.00  83.20   0.30    8.00    --   10.91  57.00-120.00  334
  3  \w    -22.00  41.00   0.30    8.00    --   10.91  77.00 -30.00  210
  4  \w    -15.00  51.00   0.30    8.00    --   10.91 -99.00   0.00  220
  5  \w    -30.00  90.00   0.30    8.00    --   10.91  19.00-180.00  400
  6  \w    -15.00  51.00   0.30    8.00    --   10.91 -99.00  60.00  220
  7  \w    -43.00  16.10   0.30    8.00    --  -10.52  77.00-120.00  197
  8  \w    -42.00  43.20   0.30    8.00    --   10.91 -77.00 120.00  284
  9  \w    -22.00  41.00   0.30    8.00    --   10.91  77.00  30.00  210
 10  \w    -42.00  43.20   0.30    8.00    --   10.91 -77.00-180.00  284
;
_diffrn_measurement_device 'four-circle diffractometer'
_diffrn_measurement_device_type 'New Xcalibur, Atlas'
_diffrn_measurement_method '\w scans'
_diffrn_orient_matrix_type 'CrysAlisPro convention (1999,Acta A55,543-557)'
_diffrn_orient_matrix_UB_11 0.0226285000
_diffrn_orient_matrix_UB_12 0.0143343000
_diffrn_orient_matrix_UB_13 0.0359144000
_diffrn_orient_matrix_UB_21 0.0359955000
_diffrn_orient_matrix_UB_22 0.0103117000
_diffrn_orient_matrix_UB_23 -0.0306243000
_diffrn_orient_matrix_UB_31 -0.0560428000
_diffrn_orient_matrix_UB_32 0.0124117000
_diffrn_orient_matrix_UB_33 -0.0160443000
_diffrn_radiation_monochromator graphite
_diffrn_radiation_probe x-ray
_diffrn_radiation_type 'Mo K\a'
_diffrn_radiation_wavelength 0.71073
_diffrn_reflns_av_R_equivalents 0.0479
_diffrn_reflns_av_unetI/netI 0.0312
_diffrn_reflns_Laue_measured_fraction_full 0.999
_diffrn_reflns_Laue_measured_fraction_max 0.904
_diffrn_reflns_limit_h_max 14
_diffrn_reflns_limit_h_min -13
_diffrn_reflns_limit_k_max 45
_diffrn_reflns_limit_k_min -45
_diffrn_reflns_limit_l_max 19
_diffrn_reflns_limit_l_min -19
_diffrn_reflns_number 103836
_diffrn_reflns_point_group_measured_fraction_full 0.999
_diffrn_reflns_point_group_measured_fraction_max 0.904
_diffrn_reflns_theta_full 25.242
_diffrn_reflns_theta_max 29.780
_diffrn_reflns_theta_min 2.113
_diffrn_source 'fine-focus sealed X-ray tube'
_diffrn_source_type 'Enhance (Mo) X-ray Source'
_exptl_absorpt_coefficient_mu 6.355
_exptl_absorpt_correction_T_max 0.426
_exptl_absorpt_correction_T_min 0.144
_exptl_absorpt_correction_type analytical
_exptl_absorpt_process_details
;
CrysAlisPro 1.171.40.79a (Rigaku Oxford Diffraction, 2020)
Analytical numeric absorption correction using a multifaceted crystal
			model based on expressions derived by R.C. Clark & J.S. Reid.
(Clark, R. C. & Reid, J. S. (1995). Acta Cryst. A51, 887-897)
Empirical absorption correction using spherical harmonics,
 implemented in SCALE3 ABSPACK scaling algorithm.
;
_exptl_crystal_colour 'clear light yellow'
_exptl_crystal_density_diffrn 1.599
_exptl_crystal_description block
_exptl_crystal_F_000 2220
_exptl_crystal_size_max 0.419
_exptl_crystal_size_mid 0.174
_exptl_crystal_size_min 0.167
_refine_diff_density_max 1.390
_refine_diff_density_min -1.079
_refine_diff_density_rms 0.182
_refine_ls_extinction_method none
_refine_ls_goodness_of_fit_ref 1.192
_refine_ls_hydrogen_treatment constr
_refine_ls_matrix_type full
_refine_ls_number_parameters 498
_refine_ls_number_reflns 12380
_refine_ls_number_restraints 45
_refine_ls_restrained_S_all 1.190
_refine_ls_R_factor_all 0.0557
_refine_ls_R_factor_gt 0.0449
_refine_ls_shift/su_max 0.001
_refine_ls_shift/su_mean 0.000
_refine_ls_structure_factor_coef Fsqd
_refine_ls_weighting_details 'w=1/[\s^2^(Fo^2^)+(0.0258P)^2^+43.6279P] where P=(Fo^2^+2Fc^2^)/3'
_refine_ls_weighting_scheme calc
_refine_ls_wR_factor_gt 0.1029
_refine_ls_wR_factor_ref 0.1094
_reflns_Friedel_coverage 0.000
_reflns_number_gt 10737
_reflns_number_total 12380
_reflns_threshold_expression 'I > 2\s(I)'
_cod_data_source_file d3dt02649c2.cif
_cod_data_source_block lb023_adjbeamstop_faces
_cod_database_code 7713928
_publcif_datablock.id {485de739-7894-43d7-9dd7-e3c0dc722093}

_shelx_shelxl_version_number 2018/3
_chemical_oxdiff_formula C32H48BBrCl3N8O2PtW
_chemical_oxdiff_usercomment 'CHCl3/Hex, vapour, 5 degC, '
_shelx_space_group_comment
;
The symmetry employed for this shelxl refinement is uniquely defined
by the following loop, which should always be used as a source of
symmetry information in preference to the above space-group names.
They are only intended as comments.
;
_olex2_refinement_description
;
1. Fixed Uiso
 At 1.2 times of:
  All B(H) groups, All C(H) groups, All C(H,H) groups
 At 1.5 times of:
  All C(H,H,H) groups
2. Restrained distances
 C20-C21A \\sim C20-C21B
 with sigma of 0.02
 C22B-H22D \\sim C23A-H22D
 with sigma of 0.02
 C22B-H22F \\sim C23A-H22F
 with sigma of 0.02
 C22B-H22E \\sim C23A-H22E
 with sigma of 0.02
 C20-C22B \\sim C20-C23A
 with sigma of 0.02
3. Rigid bond restraints
 C20, C21A
 with sigma for 1-2 distances of 0.005 and sigma for 1-3 distances of 0.005
 C20, C22B
 with sigma for 1-2 distances of 0.005 and sigma for 1-3 distances of 0.005
 C20, C23A
 with sigma for 1-2 distances of 0.005 and sigma for 1-3 distances of 0.005
 C20, C22A
 with sigma for 1-2 distances of 0.005 and sigma for 1-3 distances of 0.005
 C20, C21B
 with sigma for 1-2 distances of 0.005 and sigma for 1-3 distances of 0.005
 C20, C23B
 with sigma for 1-2 distances of 0.005 and sigma for 1-3 distances of 0.005
 N7, C20
 with sigma for 1-2 distances of 0.005 and sigma for 1-3 distances of 0.005
4. Uiso/Uaniso restraints and constraints
C20 \\sim C21A: within 1.7A with sigma of 0.02 and sigma for terminal atoms of
0.04 within 1.7A
C20 \\sim C23B: within 1.7A with sigma of 0.02 and sigma for terminal atoms of
0.04 within 1.7A
C20 \\sim C22B: within 1.7A with sigma of 0.02 and sigma for terminal atoms of
0.04 within 1.7A
C20 \\sim C23A: within 1.7A with sigma of 0.02 and sigma for terminal atoms of
0.04 within 1.7A
C20 \\sim C21B: within 1.7A with sigma of 0.02 and sigma for terminal atoms of
0.04 within 1.7A
C20 \\sim C22A: within 1.7A with sigma of 0.02 and sigma for terminal atoms of
0.04 within 1.7A
N7 \\sim C20: within 1.7A with sigma of 0.04 and sigma for terminal atoms of
0.08 within 1.7A
Uanis(C21A) = Uanis(C22A) = Uanis(C23A)
Uanis(C22B) = Uanis(C21B) = Uanis(C23B)
5. Others
 Sof(C21B)=Sof(H21D)=Sof(H21E)=Sof(H21F)=Sof(C22B)=Sof(H22D)=Sof(H22E)=
 Sof(H22F)=Sof(C23B)=Sof(H23D)=Sof(H23E)=Sof(H23F)=1-FVAR(1)
 Sof(C21A)=Sof(H21A)=Sof(H21B)=Sof(H21C)=Sof(C22A)=Sof(H22A)=Sof(H22B)=
 Sof(H22C)=Sof(C23A)=Sof(H23A)=Sof(H23B)=Sof(H23C)=FVAR(1)
 Fixed Sof: Cl1(0.5) Cl2(0.5) Cl3(0.5) C29(0.5) H29(0.5) Cl4(0.5) Cl5(0.5)
 Cl6(0.5) C30(0.5) H30(0.5)
6.a Ternary CH refined with riding coordinates:
 B1(H1), C29(H29), C30(H30)
6.b Secondary CH2 refined with riding coordinates:
 C32(H32A,H32B), C33(H33A,H33B)
6.c Aromatic/amide H refined with riding coordinates:
 C6(H6), C11(H11), C16(H16)
6.d Idealised Me refined as rotating group:
 C4(H4A,H4B,H4C), C8(H8A,H8B,H8C), C9(H9A,H9B,H9C), C13(H13A,H13B,H13C),
 C14(H14A,H14B,H14C), C18(H18A,H18B,H18C), C26(H26A,H26B,H26C), C27(H27A,H27B,
 H27C), C28(H28A,H28B,H28C), C21A(H21A,H21B,H21C), C22A(H22A,H22B,H22C),
 C23A(H23A,H23B,H23C), C21B(H21D,H21E,H21F), C22B(H22D,H22E,H22F), C23B(H23D,
 H23E,H23F), C31(H31A,H31B,H31C)
;
_ins_header
;
TITL LB023_ADJbeamstop_faces in P2/n 
REM P2/n (#13 in standard setting)
CELL 0.71073  10.237729  32.867986  14.448210  90.0000 100.0196  90.0000
ZERR    5.00   0.000168   0.000587   0.000280   0.0000   0.0017   0.0000
LATT  1
SYMM -x+1/2, y,-z+1/2 
SFAC C H B N O Cl Br W Pt
UNIT 160.00 240.00 5.00 40.00 10.00 15.00 5.00 5.00 5.00
TREF
HKLF 4
END
;
_olex2_submission_special_instructions 'No special instructions were received'
_oxdiff_exptl_absorpt_empirical_details
;
Empirical correction (ABSPACK) includes:
- Absorption correction using spherical harmonics
- Frame scaling
;
_oxdiff_exptl_absorpt_empirical_full_max 1.356
_oxdiff_exptl_absorpt_empirical_full_min 0.851
_publcif_funding_html
;
;

loop_
_space_group_symop_operation_xyz
'x, y, z'
'-x+1/2, y+1/2, -z+1/2'
'-x, -y, -z'
'x-1/2, -y-1/2, z-1/2'

loop_
_atom_site_label
_atom_site_type_symbol
_atom_site_fract_x
_atom_site_fract_y
_atom_site_fract_z
_atom_site_U_iso_or_equiv
_atom_site_adp_type
_atom_site_occupancy
_atom_site_site_symmetry_order
_atom_site_calc_flag
_atom_site_refinement_flags_posn
_atom_site_refinement_flags_adp
_atom_site_refinement_flags_occupancy
_atom_site_disorder_assembly
_atom_site_disorder_group
Pt1 Pt 0.12220(2) 0.32343(2) 0.32436(2) 0.02370(7) Uani 1 1 d . . . . .
W1 W 0.33484(2) 0.41329(2) 0.28779(2) 0.02416(7) Uani 1 1 d . . . . .
Br1 Br -0.01142(8) 0.26236(2) 0.35667(7) 0.0457(2) Uani 1 1 d . . . . .
O1 O 0.0727(5) 0.46165(18) 0.2930(4) 0.0459(14) Uani 1 1 d . . . . .
O2 O 0.3625(7) 0.4122(2) 0.5068(4) 0.0538(16) Uani 1 1 d . . . . .
N1 N 0.4619(5) 0.47077(18) 0.2831(4) 0.0284(12) Uani 1 1 d . . . . .
N2 N 0.5621(5) 0.47035(17) 0.2317(4) 0.0273(11) Uani 1 1 d . . . . .
N3 N 0.3337(5) 0.41531(17) 0.1349(4) 0.0250(11) Uani 1 1 d . . . . .
N4 N 0.4447(5) 0.42638(17) 0.1008(4) 0.0246(11) Uani 1 1 d . . . . .
N5 N 0.5279(5) 0.38310(18) 0.2853(4) 0.0288(12) Uani 1 1 d . . . . .
N6 N 0.6115(5) 0.39628(17) 0.2268(4) 0.0261(11) Uani 1 1 d . . . . .
N7 N 0.2688(8) 0.2813(2) 0.1807(5) 0.0487(18) Uani 1 1 d . U . . .
N8 N -0.0074(5) 0.38218(19) 0.4494(4) 0.0325(13) Uani 1 1 d . . . . .
C1 C 0.2309(6) 0.36887(19) 0.3001(4) 0.0240(12) Uani 1 1 d . . . . .
C2 C 0.1689(6) 0.4444(2) 0.2878(5) 0.0313(14) Uani 1 1 d . . . . .
C3 C 0.3560(7) 0.4137(2) 0.4254(5) 0.0337(15) Uani 1 1 d . . . . .
C4 C 0.3810(7) 0.5173(2) 0.3974(5) 0.0364(16) Uani 1 1 d . . . . .
H4A H 0.413962 0.541168 0.432160 0.055 Uiso 1 1 calc R U . . .
H4B H 0.373317 0.495490 0.440217 0.055 Uiso 1 1 calc R U . . .
H4C H 0.295514 0.523035 0.360632 0.055 Uiso 1 1 calc R U . . .
C5 C 0.4753(6) 0.5053(2) 0.3334(5) 0.0295(14) Uani 1 1 d . . . . .
C6 C 0.5845(7) 0.5270(2) 0.3142(5) 0.0332(15) Uani 1 1 d . . . . .
H6 H 0.615408 0.551962 0.339538 0.040 Uiso 1 1 calc R U . . .
C7 C 0.6366(6) 0.5041(2) 0.2505(5) 0.0303(14) Uani 1 1 d . . . . .
C8 C 0.7571(7) 0.5125(2) 0.2061(6) 0.0391(17) Uani 1 1 d . . . . .
H8A H 0.801057 0.536511 0.233531 0.059 Uiso 1 1 calc R U . . .
H8B H 0.729922 0.516480 0.139716 0.059 Uiso 1 1 calc R U . . .
H8C H 0.816770 0.489772 0.216824 0.059 Uiso 1 1 calc R U . . .
C9 C 0.1056(7) 0.3920(2) 0.0720(5) 0.0347(16) Uani 1 1 d . . . . .
H9A H 0.112244 0.367034 0.107194 0.052 Uiso 1 1 calc R U . . .
H9B H 0.052654 0.387586 0.011202 0.052 Uiso 1 1 calc R U . . .
H9C H 0.064888 0.412437 0.104928 0.052 Uiso 1 1 calc R U . . .
C10 C 0.2399(7) 0.4056(2) 0.0610(5) 0.0310(14) Uani 1 1 d . . . . .
C11 C 0.2909(7) 0.4108(2) -0.0217(5) 0.0321(15) Uani 1 1 d . . . . .
H11 H 0.246705 0.406288 -0.082668 0.039 Uiso 1 1 calc R U . . .
C12 C 0.4200(7) 0.4241(2) 0.0051(5) 0.0318(15) Uani 1 1 d . . . . .
C13 C 0.5196(8) 0.4341(3) -0.0554(6) 0.047(2) Uani 1 1 d . . . . .
H13A H 0.482004 0.429172 -0.120003 0.071 Uiso 1 1 calc R U . . .
H13B H 0.596765 0.417372 -0.037737 0.071 Uiso 1 1 calc R U . . .
H13C H 0.544200 0.462240 -0.047290 0.071 Uiso 1 1 calc R U . . .
C14 C 0.5255(8) 0.3266(3) 0.3993(6) 0.046(2) Uani 1 1 d . . . . .
H14A H 0.434512 0.320646 0.373817 0.069 Uiso 1 1 calc R U . . .
H14B H 0.529713 0.342658 0.455215 0.069 Uiso 1 1 calc R U . . .
H14C H 0.573024 0.301589 0.414394 0.069 Uiso 1 1 calc R U . . .
C15 C 0.5856(7) 0.3493(2) 0.3295(5) 0.0348(15) Uani 1 1 d . . . . .
C16 C 0.7048(7) 0.3416(2) 0.2995(5) 0.0359(16) Uani 1 1 d . . . . .
H16 H 0.763713 0.320573 0.319160 0.043 Uiso 1 1 calc R U . . .
C17 C 0.7184(6) 0.3714(2) 0.2349(5) 0.0342(16) Uani 1 1 d . . . . .
C18 C 0.8308(7) 0.3796(3) 0.1835(6) 0.0438(19) Uani 1 1 d . . . . .
H18A H 0.877001 0.403754 0.208337 0.066 Uiso 1 1 calc R U . . .
H18B H 0.796565 0.383458 0.117852 0.066 Uiso 1 1 calc R U . . .
H18C H 0.890854 0.356973 0.191234 0.066 Uiso 1 1 calc R U . . .
C19 C 0.2109(7) 0.2939(2) 0.2343(5) 0.0338(15) Uani 1 1 d . . . . .
C20 C 0.3388(11) 0.2686(3) 0.1047(8) 0.070(2) Uani 1 1 d D U . . .
C24 C 0.0393(6) 0.3592(2) 0.4066(5) 0.0272(13) Uani 1 1 d . . . . .
C25 C -0.0678(7) 0.4118(2) 0.5051(5) 0.0352(16) Uani 1 1 d . . . . .
C26 C -0.1384(11) 0.3883(3) 0.5717(7) 0.059(3) Uani 1 1 d . . . . .
H26A H -0.181879 0.406906 0.607523 0.088 Uiso 1 1 calc R U . . .
H26B H -0.075024 0.372397 0.613578 0.088 Uiso 1 1 calc R U . . .
H26C H -0.203031 0.370516 0.536342 0.088 Uiso 1 1 calc R U . . .
C27 C 0.0424(9) 0.4383(3) 0.5572(8) 0.062(3) Uani 1 1 d . . . . .
H27A H 0.084025 0.452906 0.512724 0.093 Uiso 1 1 calc R U . . .
H27B H 0.106983 0.421435 0.595495 0.093 Uiso 1 1 calc R U . . .
H27C H 0.006036 0.457232 0.596461 0.093 Uiso 1 1 calc R U . . .
C28 C -0.1666(8) 0.4372(3) 0.4380(6) 0.0439(19) Uani 1 1 d . . . . .
H28A H -0.120840 0.451548 0.395458 0.066 Uiso 1 1 calc R U . . .
H28B H -0.209055 0.456337 0.473269 0.066 Uiso 1 1 calc R U . . .
H28C H -0.232282 0.419632 0.403040 0.066 Uiso 1 1 calc R U . . .
B1 B 0.5774(7) 0.4342(3) 0.1669(5) 0.0275(15) Uani 1 1 d . . . . .
H1 H 0.659481 0.440754 0.123868 0.033 Uiso 1 1 calc R U . . .
C21A C 0.4675(19) 0.2901(7) 0.1228(19) 0.080(3) Uani 0.529(14) 1 d D U P A 1
H21A H 0.531557 0.275154 0.095210 0.119 Uiso 0.529(14) 1 calc R U P A 1
H21B H 0.497489 0.292411 0.189330 0.119 Uiso 0.529(14) 1 calc R U P A 1
H21C H 0.457153 0.316829 0.095503 0.119 Uiso 0.529(14) 1 calc R U P A 1
C22A C 0.245(2) 0.2855(7) 0.0088(17) 0.080(3) Uani 0.529(14) 1 d . U P A 1
H22A H 0.216272 0.312580 0.019231 0.119 Uiso 0.529(14) 1 calc R U P A 1
H22B H 0.169716 0.268016 -0.007492 0.119 Uiso 0.529(14) 1 calc R U P A 1
H22C H 0.295532 0.285679 -0.041491 0.119 Uiso 0.529(14) 1 calc R U P A 1
C23A C 0.346(3) 0.2249(5) 0.100(2) 0.080(3) Uani 0.529(14) 1 d D U P A 1
H23A H 0.351719 0.216864 0.036823 0.119 Uiso 0.529(14) 1 calc R U P A 1
H23B H 0.267294 0.213303 0.117172 0.119 Uiso 0.529(14) 1 calc R U P A 1
H23C H 0.422413 0.215436 0.142126 0.119 Uiso 0.529(14) 1 calc R U P A 1
C21B C 0.407(3) 0.3048(6) 0.076(2) 0.079(3) Uani 0.471(14) 1 d D U P A 2
H21D H 0.345175 0.321346 0.034670 0.118 Uiso 0.471(14) 1 calc R U P A 2
H21E H 0.476885 0.296230 0.043023 0.118 Uiso 0.471(14) 1 calc R U P A 2
H21F H 0.444950 0.320238 0.130155 0.118 Uiso 0.471(14) 1 calc R U P A 2
C22B C 0.281(3) 0.2308(7) 0.069(2) 0.079(3) Uani 0.471(14) 1 d D U P A 2
H22D H 0.244282 0.233654 0.003550 0.118 Uiso 0.471(14) 1 calc R U P A 2
H22E H 0.211315 0.223384 0.102917 0.118 Uiso 0.471(14) 1 calc R U P A 2
H22F H 0.347354 0.209924 0.076972 0.118 Uiso 0.471(14) 1 calc R U P A 2
C23B C 0.487(2) 0.2500(8) 0.1672(19) 0.079(3) Uani 0.471(14) 1 d . U P A 2
H23D H 0.536587 0.237358 0.124679 0.118 Uiso 0.471(14) 1 calc R U P A 2
H23E H 0.468020 0.230284 0.212272 0.118 Uiso 0.471(14) 1 calc R U P A 2
H23F H 0.537043 0.271975 0.199376 0.118 Uiso 0.471(14) 1 calc R U P A 2
Cl1 Cl 0.2654(7) 0.31838(18) 0.5813(4) 0.0839(18) Uani 0.5 1 d . . P . .
Cl2 Cl 0.289(2) 0.3442(4) 0.7674(7) 0.242(9) Uani 0.5 1 d . . P . .
Cl3 Cl 0.5233(12) 0.3459(3) 0.6878(7) 0.145(4) Uani 0.5 1 d . . P . .
C29 C 0.357(3) 0.3202(8) 0.6902(15) 0.094(10) Uani 0.5 1 d . . P . .
H29 H 0.374023 0.292221 0.712149 0.113 Uiso 0.5 1 calc R U P . .
Cl4 Cl 0.4037(11) 0.2088(4) 0.3807(7) 0.150(4) Uani 0.5 1 d . . P . .
Cl5 Cl 0.1998(9) 0.1641(2) 0.4481(6) 0.115(3) Uani 0.5 1 d . . P . .
Cl6 Cl 0.3783(7) 0.21535(18) 0.5734(5) 0.089(2) Uani 0.5 1 d . . P . .
C30 C 0.310(3) 0.2094(7) 0.466(2) 0.099(10) Uani 0.5 1 d . . P . .
H30 H 0.250487 0.232847 0.451933 0.119 Uiso 0.5 1 calc R U P . .
C31 C 0.1563(14) 0.5551(4) 0.1673(9) 0.090(4) Uani 1 1 d . . . . .
H31A H 0.105399 0.579660 0.155050 0.135 Uiso 1 1 calc R U . . .
H31B H 0.247616 0.561854 0.189447 0.135 Uiso 1 1 calc R U . . .
H31C H 0.123008 0.539461 0.214307 0.135 Uiso 1 1 calc R U . . .
C32 C 0.1448(10) 0.5303(4) 0.0771(8) 0.066(3) Uani 1 1 d . . . . .
H32A H 0.162849 0.547838 0.026862 0.079 Uiso 1 1 calc R U . . .
H32B H 0.211751 0.509060 0.085958 0.079 Uiso 1 1 calc R U . . .
C33 C 0.0100(8) 0.5109(3) 0.0479(6) 0.049(2) Uani 1 1 d . . . . .
H33A H -0.057208 0.531895 0.045589 0.058 Uiso 1 1 calc R U . . .
H33B H -0.003956 0.491465 0.095665 0.058 Uiso 1 1 calc R U . . .

loop_
_atom_site_aniso_label
_atom_site_aniso_U_11
_atom_site_aniso_U_22
_atom_site_aniso_U_33
_atom_site_aniso_U_23
_atom_site_aniso_U_13
_atom_site_aniso_U_12
Pt1 0.02150(11) 0.02599(12) 0.02548(12) -0.00026(9) 0.00930(9) 0.00086(9)
W1 0.01739(11) 0.03006(14) 0.02657(13) -0.00209(10) 0.00813(9) -0.00179(9)
Br1 0.0489(4) 0.0330(4) 0.0621(5) 0.0051(4) 0.0287(4) -0.0042(3)
O1 0.026(3) 0.052(3) 0.063(4) 0.005(3) 0.017(3) 0.007(2)
O2 0.070(4) 0.064(4) 0.030(3) -0.009(3) 0.015(3) -0.015(3)
N1 0.019(2) 0.034(3) 0.034(3) -0.004(2) 0.009(2) 0.001(2)
N2 0.019(2) 0.034(3) 0.031(3) -0.003(2) 0.007(2) -0.003(2)
N3 0.019(2) 0.031(3) 0.026(3) 0.001(2) 0.007(2) 0.000(2)
N4 0.019(2) 0.033(3) 0.022(3) -0.005(2) 0.005(2) 0.001(2)
N5 0.020(3) 0.036(3) 0.031(3) -0.001(2) 0.004(2) 0.000(2)
N6 0.018(2) 0.033(3) 0.028(3) -0.003(2) 0.007(2) 0.001(2)
N7 0.063(5) 0.034(3) 0.059(4) -0.014(3) 0.040(4) -0.005(3)
N8 0.024(3) 0.040(3) 0.034(3) -0.004(3) 0.009(2) -0.003(2)
C1 0.022(3) 0.027(3) 0.023(3) -0.004(2) 0.007(2) 0.004(2)
C2 0.022(3) 0.036(4) 0.038(4) 0.001(3) 0.011(3) -0.001(3)
C3 0.026(3) 0.045(4) 0.030(4) -0.006(3) 0.006(3) -0.007(3)
C4 0.033(4) 0.040(4) 0.038(4) -0.009(3) 0.009(3) 0.001(3)
C5 0.024(3) 0.031(3) 0.032(3) -0.004(3) 0.002(3) 0.000(3)
C6 0.032(3) 0.034(4) 0.032(4) -0.003(3) 0.000(3) -0.006(3)
C7 0.021(3) 0.034(4) 0.036(4) 0.005(3) 0.003(3) -0.005(3)
C8 0.031(4) 0.043(4) 0.045(4) 0.002(3) 0.013(3) -0.010(3)
C9 0.024(3) 0.048(4) 0.030(4) 0.003(3) 0.000(3) -0.004(3)
C10 0.024(3) 0.036(4) 0.032(4) 0.000(3) 0.003(3) 0.000(3)
C11 0.026(3) 0.043(4) 0.026(3) -0.002(3) -0.001(3) 0.003(3)
C12 0.024(3) 0.048(4) 0.025(3) 0.003(3) 0.009(3) 0.007(3)
C13 0.033(4) 0.080(6) 0.032(4) 0.006(4) 0.013(3) -0.002(4)
C14 0.035(4) 0.048(5) 0.055(5) 0.020(4) 0.009(4) 0.008(3)
C15 0.025(3) 0.038(4) 0.040(4) 0.003(3) 0.002(3) 0.001(3)
C16 0.021(3) 0.042(4) 0.042(4) -0.003(3) -0.002(3) 0.006(3)
C17 0.018(3) 0.052(4) 0.032(4) -0.009(3) 0.003(3) 0.005(3)
C18 0.022(3) 0.065(5) 0.046(5) 0.000(4) 0.011(3) 0.014(3)
C19 0.037(4) 0.029(3) 0.040(4) -0.004(3) 0.018(3) 0.000(3)
C20 0.084(6) 0.063(5) 0.080(6) -0.030(4) 0.061(5) 0.004(4)
C24 0.026(3) 0.025(3) 0.033(3) -0.003(3) 0.012(3) 0.000(2)
C25 0.040(4) 0.036(4) 0.033(4) -0.007(3) 0.016(3) 0.002(3)
C26 0.076(7) 0.059(6) 0.053(5) 0.009(4) 0.042(5) 0.011(5)
C27 0.050(5) 0.058(6) 0.073(7) -0.037(5) 0.000(5) -0.002(4)
C28 0.038(4) 0.045(5) 0.052(5) -0.007(4) 0.015(4) 0.010(3)
B1 0.014(3) 0.045(4) 0.026(4) 0.001(3) 0.010(3) -0.001(3)
C21A 0.086(7) 0.069(6) 0.098(8) -0.019(6) 0.054(6) 0.009(5)
C22A 0.086(7) 0.069(6) 0.098(8) -0.019(6) 0.054(6) 0.009(5)
C23A 0.086(7) 0.069(6) 0.098(8) -0.019(6) 0.054(6) 0.009(5)
C21B 0.081(8) 0.074(7) 0.095(11) -0.031(6) 0.055(6) -0.003(6)
C22B 0.081(8) 0.074(7) 0.095(11) -0.031(6) 0.055(6) -0.003(6)
C23B 0.081(8) 0.074(7) 0.095(11) -0.031(6) 0.055(6) -0.003(6)
Cl1 0.113(5) 0.066(3) 0.063(3) 0.012(3) -0.012(3) 0.016(3)
Cl2 0.44(2) 0.183(11) 0.090(7) -0.039(7) 0.014(10) 0.199(14)
Cl3 0.168(9) 0.136(8) 0.108(7) 0.038(6) -0.041(6) 0.000(7)
C29 0.16(3) 0.077(16) 0.044(12) 0.025(11) 0.019(14) 0.070(18)
Cl4 0.138(8) 0.194(11) 0.114(7) 0.062(7) 0.013(6) 0.025(8)
Cl5 0.161(8) 0.063(4) 0.095(5) 0.028(3) -0.046(5) -0.010(4)
Cl6 0.103(5) 0.054(3) 0.101(5) -0.001(3) -0.009(4) -0.001(3)
C30 0.11(2) 0.060(14) 0.14(3) 0.065(16) 0.057(19) 0.052(14)
C31 0.101(10) 0.103(10) 0.061(7) 0.017(7) -0.001(7) -0.028(8)
C32 0.044(5) 0.075(7) 0.077(7) 0.021(6) 0.004(5) -0.006(5)
C33 0.038(4) 0.057(5) 0.054(5) 0.023(4) 0.019(4) 0.007(4)

loop_
_atom_type_symbol
_atom_type_description
_atom_type_scat_dispersion_real
_atom_type_scat_dispersion_imag
_atom_type_scat_source
C C 0.0033 0.0016 'International Tables Vol C Tables 4.2.6.8 and 6.1.1.4'
H H 0.0000 0.0000 'International Tables Vol C Tables 4.2.6.8 and 6.1.1.4'
B B 0.0013 0.0007 'International Tables Vol C Tables 4.2.6.8 and 6.1.1.4'
Br Br -0.2901 2.4595 'International Tables Vol C Tables 4.2.6.8 and 6.1.1.4'
Cl Cl 0.1484 0.1585 'International Tables Vol C Tables 4.2.6.8 and 6.1.1.4'
N N 0.0061 0.0033 'International Tables Vol C Tables 4.2.6.8 and 6.1.1.4'
O O 0.0106 0.0060 'International Tables Vol C Tables 4.2.6.8 and 6.1.1.4'
Pt Pt -1.7033 8.3905 'International Tables Vol C Tables 4.2.6.8 and 6.1.1.4'
W W -0.8490 6.8722 'International Tables Vol C Tables 4.2.6.8 and 6.1.1.4'

loop_
_exptl_crystal_face_index_h
_exptl_crystal_face_index_k
_exptl_crystal_face_index_l
_exptl_crystal_face_perp_dist
-1 -39 11 0.0926
0 39 -11 0.0735
14 -2 -4 0.1722
-14 2 4 0.2337
-1 -24 -17 0.0898
1 23 17 0.0706
11 -23 6 0.1489
-11 24 -5 0.1888

loop_
_geom_angle_atom_site_label_1
_geom_angle_atom_site_label_2
_geom_angle_atom_site_label_3
_geom_angle
_geom_angle_site_symmetry_1
_geom_angle_site_symmetry_3
_geom_angle_publ_flag
C1 Pt1 Br1 177.68(18) . . ?
C1 Pt1 C19 85.1(3) . . ?
C1 Pt1 C24 88.3(3) . . ?
C19 Pt1 Br1 93.3(2) . . ?
C24 Pt1 Br1 93.41(19) . . ?
C24 Pt1 C19 172.8(3) . . ?
N3 W1 N1 81.4(2) . . ?
N3 W1 N5 81.2(2) . . ?
N5 W1 N1 81.8(2) . . ?
C1 W1 N1 175.7(2) . . ?
C1 W1 N3 102.6(2) . . ?
C1 W1 N5 100.3(2) . . ?
C1 W1 C2 84.3(3) . . ?
C1 W1 C3 82.6(3) . . ?
C2 W1 N1 93.7(2) . . ?
C2 W1 N3 97.4(2) . . ?
C2 W1 N5 175.4(2) . . ?
C3 W1 N1 93.5(3) . . ?
C3 W1 N3 173.7(2) . . ?
C3 W1 N5 94.5(3) . . ?
C3 W1 C2 86.5(3) . . ?
N2 N1 W1 119.3(4) . . ?
C5 N1 W1 133.1(5) . . ?
C5 N1 N2 106.7(5) . . ?
N1 N2 B1 120.3(5) . . ?
C7 N2 N1 109.5(5) . . ?
C7 N2 B1 130.2(5) . . ?
N4 N3 W1 120.7(4) . . ?
C10 N3 W1 131.8(4) . . ?
C10 N3 N4 107.5(5) . . ?
N3 N4 B1 121.3(5) . . ?
C12 N4 N3 109.4(5) . . ?
C12 N4 B1 128.8(5) . . ?
N6 N5 W1 121.4(4) . . ?
C15 N5 W1 132.2(5) . . ?
C15 N5 N6 106.2(5) . . ?
N5 N6 B1 120.1(5) . . ?
C17 N6 N5 109.7(6) . . ?
C17 N6 B1 130.2(6) . . ?
C19 N7 C20 173.9(10) . . ?
C24 N8 C25 179.8(9) . . ?
W1 C1 Pt1 175.0(4) . . ?
O1 C2 W1 176.1(7) . . ?
O2 C3 W1 175.8(6) . . ?
H4A C4 H4B 109.5 . . ?
H4A C4 H4C 109.5 . . ?
H4B C4 H4C 109.5 . . ?
C5 C4 H4A 109.5 . . ?
C5 C4 H4B 109.5 . . ?
C5 C4 H4C 109.5 . . ?
N1 C5 C4 122.8(6) . . ?
N1 C5 C6 109.7(6) . . ?
C6 C5 C4 127.6(6) . . ?
C5 C6 H6 127.1 . . ?
C7 C6 C5 105.7(6) . . ?
C7 C6 H6 127.1 . . ?
N2 C7 C6 108.4(6) . . ?
N2 C7 C8 122.7(6) . . ?
C6 C7 C8 128.9(7) . . ?
C7 C8 H8A 109.5 . . ?
C7 C8 H8B 109.5 . . ?
C7 C8 H8C 109.5 . . ?
H8A C8 H8B 109.5 . . ?
H8A C8 H8C 109.5 . . ?
H8B C8 H8C 109.5 . . ?
H9A C9 H9B 109.5 . . ?
H9A C9 H9C 109.5 . . ?
H9B C9 H9C 109.5 . . ?
C10 C9 H9A 109.5 . . ?
C10 C9 H9B 109.5 . . ?
C10 C9 H9C 109.5 . . ?
N3 C10 C9 122.3(6) . . ?
N3 C10 C11 109.2(6) . . ?
C11 C10 C9 128.5(6) . . ?
C10 C11 H11 126.8 . . ?
C12 C11 C10 106.4(6) . . ?
C12 C11 H11 126.8 . . ?
N4 C12 C11 107.5(6) . . ?
N4 C12 C13 123.8(6) . . ?
C11 C12 C13 128.7(7) . . ?
C12 C13 H13A 109.5 . . ?
C12 C13 H13B 109.5 . . ?
C12 C13 H13C 109.5 . . ?
H13A C13 H13B 109.5 . . ?
H13A C13 H13C 109.5 . . ?
H13B C13 H13C 109.5 . . ?
H14A C14 H14B 109.5 . . ?
H14A C14 H14C 109.5 . . ?
H14B C14 H14C 109.5 . . ?
C15 C14 H14A 109.5 . . ?
C15 C14 H14B 109.5 . . ?
C15 C14 H14C 109.5 . . ?
N5 C15 C14 122.3(6) . . ?
N5 C15 C16 109.6(6) . . ?
C16 C15 C14 128.1(7) . . ?
C15 C16 H16 126.8 . . ?
C17 C16 C15 106.3(6) . . ?
C17 C16 H16 126.8 . . ?
N6 C17 C16 108.2(6) . . ?
N6 C17 C18 121.8(7) . . ?
C16 C17 C18 129.9(7) . . ?
C17 C18 H18A 109.5 . . ?
C17 C18 H18B 109.5 . . ?
C17 C18 H18C 109.5 . . ?
H18A C18 H18B 109.5 . . ?
H18A C18 H18C 109.5 . . ?
H18B C18 H18C 109.5 . . ?
N7 C19 Pt1 171.7(7) . . ?
N7 C20 C21A 105.5(11) . . ?
N7 C20 C22A 104.3(10) . . ?
N7 C20 C21B 107.6(11) . . ?
N7 C20 C23B 101.9(11) . . ?
C21A C20 C22A 111.0(16) . . ?
C23A C20 N7 110.7(12) . . ?
C23A C20 C21A 115.9(17) . . ?
C23A C20 C22A 108.8(17) . . ?
C21B C20 C23B 91.0(16) . . ?
C22B C20 N7 106.7(12) . . ?
C22B C20 C21B 141.5(18) . . ?
C22B C20 C23B 98.7(17) . . ?
N8 C24 Pt1 174.8(6) . . ?
N8 C25 C26 107.6(6) . . ?
N8 C25 C27 107.7(6) . . ?
N8 C25 C28 108.1(6) . . ?
C26 C25 C27 112.0(8) . . ?
C26 C25 C28 110.3(7) . . ?
C27 C25 C28 110.9(7) . . ?
C25 C26 H26A 109.5 . . ?
C25 C26 H26B 109.5 . . ?
C25 C26 H26C 109.5 . . ?
H26A C26 H26B 109.5 . . ?
H26A C26 H26C 109.5 . . ?
H26B C26 H26C 109.5 . . ?
C25 C27 H27A 109.5 . . ?
C25 C27 H27B 109.5 . . ?
C25 C27 H27C 109.5 . . ?
H27A C27 H27B 109.5 . . ?
H27A C27 H27C 109.5 . . ?
H27B C27 H27C 109.5 . . ?
C25 C28 H28A 109.5 . . ?
C25 C28 H28B 109.5 . . ?
C25 C28 H28C 109.5 . . ?
H28A C28 H28B 109.5 . . ?
H28A C28 H28C 109.5 . . ?
H28B C28 H28C 109.5 . . ?
N2 B1 N4 109.5(5) . . ?
N2 B1 H1 110.1 . . ?
N4 B1 H1 110.1 . . ?
N6 B1 N2 108.9(5) . . ?
N6 B1 N4 107.9(6) . . ?
N6 B1 H1 110.1 . . ?
C20 C21A H21A 109.5 . . ?
C20 C21A H21B 109.5 . . ?
C20 C21A H21C 109.5 . . ?
H21A C21A H21B 109.5 . . ?
H21A C21A H21C 109.5 . . ?
H21B C21A H21C 109.5 . . ?
C20 C22A H22A 109.5 . . ?
C20 C22A H22B 109.5 . . ?
C20 C22A H22C 109.5 . . ?
H22A C22A H22B 109.5 . . ?
H22A C22A H22C 109.5 . . ?
H22B C22A H22C 109.5 . . ?
C20 C23A H23A 109.5 . . ?
C20 C23A H23B 109.5 . . ?
C20 C23A H23C 109.5 . . ?
H23A C23A H23B 109.5 . . ?
H23A C23A H23C 109.5 . . ?
H23B C23A H23C 109.5 . . ?
C20 C21B H21D 109.5 . . ?
C20 C21B H21E 109.5 . . ?
C20 C21B H21F 109.5 . . ?
H21D C21B H21E 109.5 . . ?
H21D C21B H21F 109.5 . . ?
H21E C21B H21F 109.5 . . ?
C20 C22B H22D 109.5 . . ?
C20 C22B H22E 109.5 . . ?
C20 C22B H22F 109.5 . . ?
H22D C22B H22E 109.5 . . ?
H22D C22B H22F 109.5 . . ?
H22E C22B H22F 109.5 . . ?
C20 C23B H23D 109.5 . . ?
C20 C23B H23E 109.5 . . ?
C20 C23B H23F 109.5 . . ?
H23D C23B H23E 109.5 . . ?
H23D C23B H23F 109.5 . . ?
H23E C23B H23F 109.5 . . ?
Cl1 C29 Cl3 110.6(14) . . ?
Cl1 C29 H29 108.0 . . ?
Cl2 C29 Cl1 115.3(16) . . ?
Cl2 C29 Cl3 106.8(18) . . ?
Cl2 C29 H29 108.0 . . ?
Cl3 C29 H29 108.0 . . ?
Cl4 C30 Cl5 107.1(18) . . ?
Cl4 C30 H30 105.2 . . ?
Cl5 C30 H30 105.2 . . ?
Cl6 C30 Cl4 120.0(19) . . ?
Cl6 C30 Cl5 112.9(13) . . ?
Cl6 C30 H30 105.2 . . ?
H31A C31 H31B 109.5 . . ?
H31A C31 H31C 109.5 . . ?
H31B C31 H31C 109.5 . . ?
C32 C31 H31A 109.5 . . ?
C32 C31 H31B 109.5 . . ?
C32 C31 H31C 109.5 . . ?
C31 C32 H32A 108.9 . . ?
C31 C32 H32B 108.9 . . ?
H32A C32 H32B 107.7 . . ?
C33 C32 C31 113.2(9) . . ?
C33 C32 H32A 108.9 . . ?
C33 C32 H32B 108.9 . . ?
C32 C33 C33 114.8(9) . 3_565 ?
C32 C33 H33A 108.6 . . ?
C32 C33 H33B 108.6 . . ?
C33 C33 H33A 108.6 3_565 . ?
C33 C33 H33B 108.6 3_565 . ?
H33A C33 H33B 107.6 . . ?

loop_
_geom_bond_atom_site_label_1
_geom_bond_atom_site_label_2
_geom_bond_distance
_geom_bond_site_symmetry_2
_geom_bond_publ_flag
Pt1 Br1 2.5179(8) . ?
Pt1 C1 1.931(6) . ?
Pt1 C19 1.968(7) . ?
Pt1 C24 1.967(6) . ?
W1 N1 2.302(6) . ?
W1 N3 2.207(5) . ?
W1 N5 2.218(5) . ?
W1 C1 1.833(6) . ?
W1 C2 1.984(7) . ?
W1 C3 1.962(7) . ?
O1 C2 1.150(8) . ?
O2 C3 1.168(9) . ?
N1 N2 1.367(7) . ?
N1 C5 1.340(9) . ?
N2 C7 1.347(8) . ?
N2 B1 1.539(10) . ?
N3 N4 1.365(7) . ?
N3 C10 1.345(9) . ?
N4 C12 1.364(8) . ?
N4 B1 1.539(9) . ?
N5 N6 1.374(7) . ?
N5 C15 1.363(9) . ?
N6 C17 1.354(8) . ?
N6 B1 1.521(10) . ?
N7 C19 1.132(9) . ?
N7 C20 1.472(10) . ?
N8 C24 1.133(8) . ?
N8 C25 1.467(9) . ?
C4 H4A 0.9600 . ?
C4 H4B 0.9600 . ?
C4 H4C 0.9600 . ?
C4 C5 1.501(10) . ?
C5 C6 1.395(10) . ?
C6 H6 0.9300 . ?
C6 C7 1.368(10) . ?
C7 C8 1.511(9) . ?
C8 H8A 0.9600 . ?
C8 H8B 0.9600 . ?
C8 H8C 0.9600 . ?
C9 H9A 0.9600 . ?
C9 H9B 0.9600 . ?
C9 H9C 0.9600 . ?
C9 C10 1.480(9) . ?
C10 C11 1.394(10) . ?
C11 H11 0.9300 . ?
C11 C12 1.382(10) . ?
C12 C13 1.490(10) . ?
C13 H13A 0.9600 . ?
C13 H13B 0.9600 . ?
C13 H13C 0.9600 . ?
C14 H14A 0.9600 . ?
C14 H14B 0.9600 . ?
C14 H14C 0.9600 . ?
C14 C15 1.474(11) . ?
C15 C16 1.386(10) . ?
C16 H16 0.9300 . ?
C16 C17 1.376(11) . ?
C17 C18 1.499(10) . ?
C18 H18A 0.9600 . ?
C18 H18B 0.9600 . ?
C18 H18C 0.9600 . ?
C20 C21A 1.48(2) . ?
C20 C22A 1.64(3) . ?
C20 C23A 1.440(19) . ?
C20 C21B 1.48(2) . ?
C20 C22B 1.436(19) . ?
C20 C23B 1.73(3) . ?
C25 C26 1.513(11) . ?
C25 C27 1.517(11) . ?
C25 C28 1.522(11) . ?
C26 H26A 0.9600 . ?
C26 H26B 0.9600 . ?
C26 H26C 0.9600 . ?
C27 H27A 0.9600 . ?
C27 H27B 0.9600 . ?
C27 H27C 0.9600 . ?
C28 H28A 0.9600 . ?
C28 H28B 0.9600 . ?
C28 H28C 0.9600 . ?
B1 H1 1.1500 . ?
C21A H21A 0.9600 . ?
C21A H21B 0.9600 . ?
C21A H21C 0.9600 . ?
C22A H22A 0.9600 . ?
C22A H22B 0.9600 . ?
C22A H22C 0.9600 . ?
C23A H23A 0.9600 . ?
C23A H23B 0.9600 . ?
C23A H23C 0.9600 . ?
C21B H21D 0.9600 . ?
C21B H21E 0.9600 . ?
C21B H21F 0.9600 . ?
C22B H22D 0.9600 . ?
C22B H22E 0.9600 . ?
C22B H22F 0.9600 . ?
C23B H23D 0.9600 . ?
C23B H23E 0.9600 . ?
C23B H23F 0.9600 . ?
Cl1 C29 1.68(2) . ?
Cl2 C29 1.62(2) . ?
Cl3 C29 1.91(3) . ?
C29 H29 0.9800 . ?
Cl4 C30 1.69(3) . ?
Cl5 C30 1.86(3) . ?
Cl6 C30 1.60(3) . ?
C30 H30 0.9800 . ?
C31 H31A 0.9600 . ?
C31 H31B 0.9600 . ?
C31 H31C 0.9600 . ?
C31 C32 1.526(17) . ?
C32 H32A 0.9700 . ?
C32 H32B 0.9700 . ?
C32 C33 1.512(13) . ?
C33 C33 1.540(19) 3_565 ?
C33 H33A 0.9700 . ?
C33 H33B 0.9700 . ?

loop_
_geom_torsion_atom_site_label_1
_geom_torsion_atom_site_label_2
_geom_torsion_atom_site_label_3
_geom_torsion_atom_site_label_4
_geom_torsion
_geom_torsion_site_symmetry_1
_geom_torsion_site_symmetry_2
_geom_torsion_site_symmetry_3
_geom_torsion_site_symmetry_4
_geom_torsion_publ_flag
W1 N1 N2 C7 -170.1(4) . . . . ?
W1 N1 N2 B1 8.4(8) . . . . ?
W1 N1 C5 C4 -13.0(10) . . . . ?
W1 N1 C5 C6 168.5(5) . . . . ?
W1 N3 N4 C12 178.2(4) . . . . ?
W1 N3 N4 B1 5.4(8) . . . . ?
W1 N3 C10 C9 2.8(10) . . . . ?
W1 N3 C10 C11 -177.6(5) . . . . ?
W1 N5 N6 C17 -176.5(4) . . . . ?
W1 N5 N6 B1 4.5(8) . . . . ?
W1 N5 C15 C14 -5.1(11) . . . . ?
W1 N5 C15 C16 176.1(5) . . . . ?
N1 N2 C7 C6 -0.4(8) . . . . ?
N1 N2 C7 C8 178.9(6) . . . . ?
N1 N2 B1 N4 52.7(8) . . . . ?
N1 N2 B1 N6 -65.1(7) . . . . ?
N1 C5 C6 C7 -0.2(8) . . . . ?
N2 N1 C5 C4 178.4(6) . . . . ?
N2 N1 C5 C6 -0.1(8) . . . . ?
N3 N4 C12 C11 -0.7(8) . . . . ?
N3 N4 C12 C13 180.0(7) . . . . ?
N3 N4 B1 N2 -62.9(8) . . . . ?
N3 N4 B1 N6 55.5(7) . . . . ?
N3 C10 C11 C12 0.2(8) . . . . ?
N4 N3 C10 C9 179.9(6) . . . . ?
N4 N3 C10 C11 -0.6(8) . . . . ?
N5 N6 C17 C16 0.0(8) . . . . ?
N5 N6 C17 C18 -176.4(6) . . . . ?
N5 N6 B1 N2 58.0(7) . . . . ?
N5 N6 B1 N4 -60.8(7) . . . . ?
N5 C15 C16 C17 -0.5(9) . . . . ?
N6 N5 C15 C14 179.3(7) . . . . ?
N6 N5 C15 C16 0.5(8) . . . . ?
C4 C5 C6 C7 -178.6(7) . . . . ?
C5 N1 N2 C7 0.3(7) . . . . ?
C5 N1 N2 B1 178.9(6) . . . . ?
C5 C6 C7 N2 0.4(8) . . . . ?
C5 C6 C7 C8 -178.9(7) . . . . ?
C7 N2 B1 N4 -129.0(7) . . . . ?
C7 N2 B1 N6 113.1(7) . . . . ?
C9 C10 C11 C12 179.7(7) . . . . ?
C10 N3 N4 C12 0.8(7) . . . . ?
C10 N3 N4 B1 -172.0(6) . . . . ?
C10 C11 C12 N4 0.3(8) . . . . ?
C10 C11 C12 C13 179.6(8) . . . . ?
C12 N4 B1 N2 125.8(7) . . . . ?
C12 N4 B1 N6 -115.8(7) . . . . ?
C14 C15 C16 C17 -179.2(8) . . . . ?
C15 N5 N6 C17 -0.3(7) . . . . ?
C15 N5 N6 B1 -179.4(6) . . . . ?
C15 C16 C17 N6 0.3(8) . . . . ?
C15 C16 C17 C18 176.4(8) . . . . ?
C17 N6 B1 N2 -120.8(7) . . . . ?
C17 N6 B1 N4 120.4(7) . . . . ?
B1 N2 C7 C6 -178.8(7) . . . . ?
B1 N2 C7 C8 0.5(11) . . . . ?
B1 N4 C12 C11 171.4(7) . . . . ?
B1 N4 C12 C13 -7.9(12) . . . . ?
B1 N6 C17 C16 178.9(7) . . . . ?
B1 N6 C17 C18 2.5(11) . . . . ?
C31 C32 C33 C33 174.3(10) . . . 3_565 ?

loop_
_exptl_oxdiff_crystal_face_indexfrac_h
_exptl_oxdiff_crystal_face_indexfrac_k
_exptl_oxdiff_crystal_face_indexfrac_l
_exptl_oxdiff_crystal_face_x
_exptl_oxdiff_crystal_face_y
_exptl_oxdiff_crystal_face_z
-0.7117 -39.0399 10.9297 -0.1832 -0.7629 -0.6200
-0.1082 39.1535 -10.6955 0.1747 0.7274 0.6636
14.4175 -1.7271 -4.1918 0.1509 0.6295 -0.7622
-14.4113 2.4437 3.9934 -0.1477 -0.6158 0.7739
-1.0110 -23.9469 -16.8682 -0.9720 0.2333 0.0301
1.3965 22.9553 16.9748 0.9703 -0.2329 -0.0657
10.8541 -23.2811 5.8970 0.1237 -0.0300 -0.9919
-10.8745 24.4843 -5.1835 -0.0813 0.0198 0.9965
